data_4128274
loop_
_publ_author_name
'Liu, Zong-Ying'
'Hu, Jiun-Wei'
'Huang, Chun-Hao'
'Huang, Teng-Hsing'
'Chen, Deng-Gao'
'Ho, Ssu-Yu'
'Chen, Kew-Yu'
'Li, Elise Y.'
'Chou, Pi-Tai'

_publ_section_title
;
 Sulfur-Based Intramolecular Hydrogen-Bond: Excited-State Hydrogen-Bond
 On/Off Switch with Dual Room-Temperature Phosphorescence.
;
_journal_issue 25
_journal_name_full 'Journal of the American Chemical Society'
_journal_page_first 9885
_journal_page_last 9894
_journal_paper_doi 10.1021/jacs.9b02765
_journal_volume 141
_journal_year 2019
_chemical_formula_moiety 'C9 H8 O S'
_chemical_formula_sum 'C9 H8 O S'
_chemical_formula_weight 164.21
_space_group_crystal_system triclinic
_space_group_IT_number 2
_space_group_name_Hall '-P 1'
_space_group_name_H-M_alt 'P -1'
_symmetry_cell_setting triclinic
_symmetry_space_group_name_Hall '-P 1'
_symmetry_space_group_name_H-M 'P -1'
_atom_sites_solution_hydrogens mixed
_audit_creation_method SHELXL-2014/7
_cell_angle_alpha 88.382(19)
_cell_angle_beta 84.595(18)
_cell_angle_gamma 64.170(16)
_cell_formula_units_Z 4
_cell_length_a 7.705(4)
_cell_length_b 8.751(5)
_cell_length_c 13.141(7)
_cell_measurement_reflns_used 4354
_cell_measurement_temperature 300(2)
_cell_measurement_theta_max 26.434
_cell_measurement_theta_min 3.000
_cell_volume 793.9(8)
_computing_cell_refinement 'SAINT V7.34A (Bruker AXS, 2006)'
_computing_data_collection 'APEX2 (Bruker AXS, 2010)'
_computing_data_reduction 'SAINT V7.34A (Bruker AXS, 2006)'
_computing_molecular_graphics 'Bruker SHELXTL'
_computing_publication_material 'Bruker SHELXTL'
_computing_structure_refinement 'SHELXL-2014/7 (Sheldrick, 2014)'
_computing_structure_solution 'SHELXL-2014/7 (Sheldrick, 2014)'
_diffrn_ambient_temperature 300(2)
_diffrn_measured_fraction_theta_full 0.981
_diffrn_measured_fraction_theta_max 0.961
_diffrn_measurement_device_type 'Bruker APEX-II CCD'
_diffrn_measurement_method '\f and \w scans'
_diffrn_radiation_probe x-ray
_diffrn_radiation_type MoK\a
_diffrn_radiation_wavelength 0.71073
_diffrn_reflns_av_R_equivalents 0.0347
_diffrn_reflns_av_unetI/netI 0.0359
_diffrn_reflns_Laue_measured_fraction_full 0.981
_diffrn_reflns_Laue_measured_fraction_max 0.961
_diffrn_reflns_limit_h_max 8
_diffrn_reflns_limit_h_min -9
_diffrn_reflns_limit_k_max 10
_diffrn_reflns_limit_k_min -10
_diffrn_reflns_limit_l_max 16
_diffrn_reflns_limit_l_min -16
_diffrn_reflns_number 11815
_diffrn_reflns_point_group_measured_fraction_full 0.981
_diffrn_reflns_point_group_measured_fraction_max 0.961
_diffrn_reflns_theta_full 25.242
_diffrn_reflns_theta_max 26.569
_diffrn_reflns_theta_min 2.949
_exptl_absorpt_coefficient_mu 0.339
_exptl_absorpt_correction_T_max 0.9281
_exptl_absorpt_correction_T_min 0.8001
_exptl_absorpt_correction_type multi-scan
_exptl_absorpt_process_details 'SADABS V2012/1 (Bruker AXS Inc.)'
_exptl_crystal_colour brown
_exptl_crystal_density_diffrn 1.374
_exptl_crystal_description parallelepiped
_exptl_crystal_F_000 344
_exptl_crystal_size_max 0.370
_exptl_crystal_size_mid 0.350
_exptl_crystal_size_min 0.260
_refine_diff_density_max 0.543
_refine_diff_density_min -0.392
_refine_diff_density_rms 0.053
_refine_ls_extinction_method none
_refine_ls_goodness_of_fit_ref 1.040
_refine_ls_hydrogen_treatment mixed
_refine_ls_matrix_type full
_refine_ls_number_parameters 204
_refine_ls_number_reflns 3180
_refine_ls_number_restraints 0
_refine_ls_restrained_S_all 1.040
_refine_ls_R_factor_all 0.0789
_refine_ls_R_factor_gt 0.0599
_refine_ls_shift/su_max 0.002
_refine_ls_shift/su_mean 0.000
_refine_ls_structure_factor_coef Fsqd
_refine_ls_weighting_details 'w=1/[\s^2^(Fo^2^)+(0.0366P)^2^+1.2779P] where P=(Fo^2^+2Fc^2^)/3'
_refine_ls_weighting_scheme calc
_refine_ls_wR_factor_gt 0.1413
_refine_ls_wR_factor_ref 0.1545
_reflns_Friedel_coverage 0.000
_reflns_number_gt 2499
_reflns_number_total 3180
_reflns_threshold_expression 'I > 2\s(I)'
_cod_data_source_file ja9b02765_si_005.cif
_cod_data_source_block ohs
_cod_depositor_comments
;
The following automatic conversions were performed:

'_symmetry_cell_setting' value 'Triclinic' changed to 'triclinic'
according to
/home/data/users/saulius/crontab/automatic-downloads/current/ACS/lib/dictionaries/cif_core.dic
dictionary named 'cif_core.dic' version 2.4.2 from 2011-04-26.

Automatic conversion script
Id: cif_fix_values 4973 2017-02-22 13:04:09Z antanas 
;
_cod_original_cell_volume 793.9(7)
_cod_original_sg_symbol_H-M P-1
_cod_database_code 4128274
_shelx_shelxl_version_number 2014/7
_shelx_space_group_comment
; 
The symmetry employed for this shelxl refinement is uniquely defined 
by the following loop, which should always be used as a source of 
symmetry information in preference to the above space-group names. 
They are only intended as comments. 
;
_shelx_estimated_absorpt_t_min 0.885
_shelx_estimated_absorpt_t_max 0.917

loop_
_space_group_symop_operation_xyz
'x, y, z'
'-x, -y, -z'

loop_
_atom_site_label
_atom_site_type_symbol
_atom_site_fract_x
_atom_site_fract_y
_atom_site_fract_z
_atom_site_U_iso_or_equiv
_atom_site_adp_type
_atom_site_occupancy
_atom_site_site_symmetry_order
_atom_site_calc_flag
_atom_site_refinement_flags_posn
_atom_site_refinement_flags_adp
S1 S 0.26939(15) 0.72177(13) 0.38550(9) 0.0700(3) Uani 1 1 d . .
O1 O 0.2171(4) 1.0766(4) 0.32362(18) 0.0758(8) Uani 1 1 d . .
H1A H 0.2236 0.9811 0.3185 0.16(3) Uiso 1 1 calc R .
C1 C 0.2752(4) 0.8168(4) 0.4895(2) 0.0425(7) Uani 1 1 d . .
C2 C 0.3026(6) 0.7398(5) 0.5941(3) 0.0610(9) Uani 1 1 d . .
H2B H 0.4253 0.6393 0.5932 0.073 Uiso 1 1 calc R U
H2C H 0.1994 0.7077 0.6157 0.073 Uiso 1 1 calc R U
C3 C 0.2994(6) 0.8731(5) 0.6661(3) 0.0641(10) Uani 1 1 d . .
H3A H 0.1955 0.9006 0.7203 0.077 Uiso 1 1 calc R U
H3B H 0.4214 0.8340 0.6963 0.077 Uiso 1 1 calc R U
C4 C 0.2666(4) 1.0250(4) 0.5995(2) 0.0432(7) Uani 1 1 d . .
C5 C 0.2502(5) 1.1823(5) 0.6252(3) 0.0615(10) Uani 1 1 d . .
H5A H 0.2588 1.2081 0.6921 0.074 Uiso 1 1 calc R U
C6 C 0.2206(5) 1.3015(5) 0.5488(4) 0.0697(12) Uani 1 1 d . .
H6A H 0.2086 1.4083 0.5658 0.084 Uiso 1 1 calc R U
C7 C 0.2083(5) 1.2680(4) 0.4497(3) 0.0646(10) Uani 1 1 d . .
H7A H 0.1881 1.3514 0.4007 0.077 Uiso 1 1 calc R U
C8 C 0.2259(4) 1.1094(4) 0.4217(2) 0.0473(7) Uani 1 1 d . .
C9 C 0.2541(4) 0.9873(3) 0.4985(2) 0.0335(6) Uani 1 1 d . .
S2 S 0.51053(15) 0.18842(12) -0.11841(8) 0.0661(3) Uani 1 1 d . .
O2 O 0.2169(5) 0.5151(4) -0.20461(19) 0.0709(8) Uani 1 1 d . .
H2A H 0.311(8) 0.410(7) -0.201(4) 0.11(2) Uiso 1 1 d . .
C10 C 0.4032(4) 0.3177(4) -0.0204(2) 0.0393(6) Uani 1 1 d . .
C11 C 0.4459(5) 0.2774(4) 0.0885(3) 0.0523(8) Uani 1 1 d . .
H11A H 0.5799 0.2509 0.0963 0.063 Uiso 1 1 calc R U
H11B H 0.4227 0.1806 0.1104 0.063 Uiso 1 1 calc R U
C12 C 0.3108(6) 0.4348(5) 0.1517(2) 0.0588(9) Uani 1 1 d . .
H12A H 0.2262 0.4090 0.2014 0.071 Uiso 1 1 calc R U
H12B H 0.3840 0.4792 0.1874 0.071 Uiso 1 1 calc R U
C13 C 0.1958(4) 0.5599(4) 0.0748(2) 0.0430(7) Uani 1 1 d . .
C14 C 0.0528(5) 0.7236(5) 0.0886(3) 0.0605(9) Uani 1 1 d . .
H14A H 0.0145 0.7738 0.1534 0.073 Uiso 1 1 calc R U
C15 C -0.0331(5) 0.8121(4) 0.0032(4) 0.0650(11) Uani 1 1 d . .
H15A H -0.1306 0.9222 0.0123 0.078 Uiso 1 1 calc R U
C16 C 0.0202(5) 0.7437(4) -0.0938(3) 0.0583(10) Uani 1 1 d . .
H16A H -0.0406 0.8069 -0.1489 0.070 Uiso 1 1 calc R U
C17 C 0.1642(4) 0.5806(4) -0.1093(2) 0.0445(7) Uani 1 1 d . .
C18 C 0.2527(4) 0.4882(3) -0.0235(2) 0.0331(6) Uani 1 1 d . .

loop_
_atom_site_aniso_label
_atom_site_aniso_U_11
_atom_site_aniso_U_22
_atom_site_aniso_U_33
_atom_site_aniso_U_23
_atom_site_aniso_U_13
_atom_site_aniso_U_12
S1 0.0630(6) 0.0634(6) 0.0811(7) -0.0305(5) -0.0004(5) -0.0246(5)
O1 0.086(2) 0.080(2) 0.0401(14) 0.0138(12) -0.0130(13) -0.0156(15)
C1 0.0273(14) 0.0415(16) 0.0539(18) -0.0033(13) 0.0007(12) -0.0112(12)
C2 0.058(2) 0.049(2) 0.072(2) 0.0159(17) -0.0034(18) -0.0217(17)
C3 0.064(2) 0.087(3) 0.0423(19) 0.0150(18) -0.0088(16) -0.033(2)
C4 0.0305(14) 0.0548(18) 0.0411(16) -0.0027(13) -0.0019(12) -0.0157(13)
C5 0.051(2) 0.071(2) 0.065(2) -0.027(2) 0.0009(17) -0.0282(18)
C6 0.049(2) 0.043(2) 0.114(4) -0.021(2) 0.009(2) -0.0191(16)
C7 0.053(2) 0.0376(18) 0.089(3) 0.0183(18) 0.0031(19) -0.0100(16)
C8 0.0379(16) 0.0438(17) 0.0480(18) 0.0086(14) -0.0018(13) -0.0073(13)
C9 0.0236(12) 0.0352(14) 0.0371(14) -0.0008(11) -0.0004(10) -0.0089(11)
S2 0.0630(6) 0.0524(5) 0.0745(7) -0.0160(5) 0.0100(5) -0.0193(5)
O2 0.094(2) 0.084(2) 0.0404(14) 0.0158(13) -0.0161(13) -0.0425(19)
C10 0.0369(15) 0.0381(15) 0.0508(17) 0.0037(12) -0.0051(12) -0.0235(13)
C11 0.057(2) 0.0490(19) 0.062(2) 0.0177(16) -0.0242(16) -0.0295(16)
C12 0.076(2) 0.072(2) 0.0392(17) 0.0051(16) -0.0154(16) -0.041(2)
C13 0.0475(17) 0.0437(16) 0.0477(17) -0.0010(13) -0.0034(13) -0.0289(14)
C14 0.055(2) 0.052(2) 0.076(3) -0.0205(18) 0.0088(18) -0.0269(17)
C15 0.0431(19) 0.0341(17) 0.119(4) 0.003(2) -0.007(2) -0.0182(15)
C16 0.0498(19) 0.0470(19) 0.088(3) 0.0318(19) -0.0252(18) -0.0283(16)
C17 0.0461(17) 0.0486(18) 0.0485(18) 0.0156(14) -0.0118(13) -0.0292(15)
C18 0.0342(14) 0.0323(13) 0.0401(15) 0.0056(11) -0.0060(11) -0.0210(11)

loop_
_atom_type_symbol
_atom_type_description
_atom_type_scat_dispersion_real
_atom_type_scat_dispersion_imag
_atom_type_scat_source
C C 0.0033 0.0016 'International Tables Vol C Tables 4.2.6.8 and 6.1.1.4'
H H 0.0000 0.0000 'International Tables Vol C Tables 4.2.6.8 and 6.1.1.4'
O O 0.0106 0.0060 'International Tables Vol C Tables 4.2.6.8 and 6.1.1.4'
S S 0.1246 0.1234 'International Tables Vol C Tables 4.2.6.8 and 6.1.1.4'

loop_
_geom_angle_atom_site_label_1
_geom_angle_atom_site_label_2
_geom_angle_atom_site_label_3
_geom_angle
C8 O1 H1A 109.5
C9 C1 C2 107.6(3)
C9 C1 S1 126.8(2)
C2 C1 S1 125.5(3)
C1 C2 C3 107.0(3)
C1 C2 H2B 110.3
C3 C2 H2B 110.3
C1 C2 H2C 110.3
C3 C2 H2C 110.3
H2B C2 H2C 108.6
C4 C3 C2 104.5(3)
C4 C3 H3A 110.8
C2 C3 H3A 110.8
C4 C3 H3B 110.8
C2 C3 H3B 110.8
H3A C3 H3B 108.9
C5 C4 C9 120.4(3)
C5 C4 C3 129.6(3)
C9 C4 C3 110.1(3)
C4 C5 C6 118.4(3)
C4 C5 H5A 120.8
C6 C5 H5A 120.8
C7 C6 C5 122.5(3)
C7 C6 H6A 118.8
C5 C6 H6A 118.8
C6 C7 C8 120.2(3)
C6 C7 H7A 119.9
C8 C7 H7A 119.9
O1 C8 C7 119.8(3)
O1 C8 C9 122.1(3)
C7 C8 C9 118.1(3)
C4 C9 C8 120.5(3)
C4 C9 C1 110.8(3)
C8 C9 C1 128.8(3)
C17 O2 H2A 108(3)
C18 C10 C11 108.2(3)
C18 C10 S2 126.4(2)
C11 C10 S2 125.4(2)
C10 C11 C12 106.6(3)
C10 C11 H11A 110.4
C12 C11 H11A 110.4
C10 C11 H11B 110.4
C12 C11 H11B 110.4
H11A C11 H11B 108.6
C13 C12 C11 104.6(3)
C13 C12 H12A 110.8
C11 C12 H12A 110.8
C13 C12 H12B 110.8
C11 C12 H12B 110.8
H12A C12 H12B 108.9
C14 C13 C18 119.8(3)
C14 C13 C12 130.1(3)
C18 C13 C12 110.1(3)
C13 C14 C15 118.4(3)
C13 C14 H14A 120.8
C15 C14 H14A 120.8
C16 C15 C14 122.7(3)
C16 C15 H15A 118.6
C14 C15 H15A 118.6
C15 C16 C17 119.7(3)
C15 C16 H16A 120.1
C17 C16 H16A 120.1
O2 C17 C16 119.3(3)
O2 C17 C18 122.2(3)
C16 C17 C18 118.5(3)
C13 C18 C17 121.0(3)
C13 C18 C10 110.5(3)
C17 C18 C10 128.5(3)

loop_
_geom_bond_atom_site_label_1
_geom_bond_atom_site_label_2
_geom_bond_distance
S1 C1 1.634(3)
O1 C8 1.343(4)
O1 H1A 0.8200
C1 C9 1.436(4)
C1 C2 1.505(5)
C2 C3 1.513(5)
C2 H2B 0.9700
C2 H2C 0.9700
C3 C4 1.510(5)
C3 H3A 0.9700
C3 H3B 0.9700
C4 C5 1.375(5)
C4 C9 1.398(4)
C5 C6 1.387(6)
C5 H5A 0.9300
C6 C7 1.363(6)
C6 H6A 0.9300
C7 C8 1.391(5)
C7 H7A 0.9300
C8 C9 1.409(4)
S2 C10 1.640(3)
O2 C17 1.343(4)
O2 H2A 0.89(5)
C10 C18 1.439(4)
C10 C11 1.497(4)
C11 C12 1.524(5)
C11 H11A 0.9700
C11 H11B 0.9700
C12 C13 1.506(5)
C12 H12A 0.9700
C12 H12B 0.9700
C13 C14 1.379(5)
C13 C18 1.397(4)
C14 C15 1.394(6)
C14 H14A 0.9300
C15 C16 1.372(6)
C15 H15A 0.9300
C16 C17 1.380(5)
C16 H16A 0.9300
C17 C18 1.416(4)

loop_
_geom_torsion_atom_site_label_1
_geom_torsion_atom_site_label_2
_geom_torsion_atom_site_label_3
_geom_torsion_atom_site_label_4
_geom_torsion
C9 C1 C2 C3 -0.7(4)
S1 C1 C2 C3 179.6(2)
C1 C2 C3 C4 0.9(4)
C2 C3 C4 C5 179.6(3)
C2 C3 C4 C9 -0.7(4)
C9 C4 C5 C6 0.2(5)
C3 C4 C5 C6 179.8(3)
C4 C5 C6 C7 -0.4(5)
C5 C6 C7 C8 -0.1(6)
C6 C7 C8 O1 -178.8(3)
C6 C7 C8 C9 0.8(5)
C5 C4 C9 C8 0.4(4)
C3 C4 C9 C8 -179.2(3)
C5 C4 C9 C1 180.0(3)
C3 C4 C9 C1 0.3(3)
O1 C8 C9 C4 178.6(3)
C7 C8 C9 C4 -0.9(4)
O1 C8 C9 C1 -0.8(5)
C7 C8 C9 C1 179.6(3)
C2 C1 C9 C4 0.3(3)
S1 C1 C9 C4 179.9(2)
C2 C1 C9 C8 179.8(3)
S1 C1 C9 C8 -0.6(4)
C18 C10 C11 C12 0.1(3)
S2 C10 C11 C12 -179.8(2)
C10 C11 C12 C13 -0.2(3)
C11 C12 C13 C14 -179.8(3)
C11 C12 C13 C18 0.2(3)
C18 C13 C14 C15 0.9(5)
C12 C13 C14 C15 -179.1(3)
C13 C14 C15 C16 -0.7(5)
C14 C15 C16 C17 0.1(5)
C15 C16 C17 O2 -179.3(3)
C15 C16 C17 C18 0.2(4)
C14 C13 C18 C17 -0.6(4)
C12 C13 C18 C17 179.4(3)
C14 C13 C18 C10 179.9(3)
C12 C13 C18 C10 -0.1(3)
O2 C17 C18 C13 179.6(3)
C16 C17 C18 C13 0.0(4)
O2 C17 C18 C10 -1.0(5)
C16 C17 C18 C10 179.5(3)
C11 C10 C18 C13 0.0(3)
S2 C10 C18 C13 179.9(2)
C11 C10 C18 C17 -179.5(3)
S2 C10 C18 C17 0.4(4)
